data_7240009
loop_
_publ_author_name
'Yong-Sheng, Shi'
'Liu, Dong'
'Fu, Lianshe'
'Li, Yuehua'
'Dong, Gui-Ying'

_publ_section_title
;
 Five water-stable luminescent CdII-based metal-organic frameworks as
 sensors for highly sensitive and selective detection of acetylacetone,
 Fe3+ and Cr2O72- ions
;
_journal_name_full CrystEngComm
_journal_paper_doi 10.1039/D0CE00140F
_journal_year 2020
_chemical_formula_moiety 'C26 H20 Cd Cl2 N4 O4'
_chemical_formula_sum 'C26 H20 Cd Cl2 N4 O4'
_chemical_formula_weight 635.76
_space_group_crystal_system monoclinic
_space_group_IT_number 14
_space_group_name_Hall '-P 2yn'
_space_group_name_H-M_alt 'P 1 21/n 1'
_atom_sites_solution_hydrogens geom
_atom_sites_solution_primary iterative
_audit_creation_date 2019-12-23
_audit_creation_method
;
Olex2 1.2-beta
(compiled 2018.05.29 svn.r3508 for OlexSys, GUI svn.r5506)
;
_audit_update_record
;
2020-01-12 deposited with the CCDC.	2020-03-02 downloaded from the CCDC.
;
_cell_angle_alpha 90
_cell_angle_beta 94.552(2)
_cell_angle_gamma 90
_cell_formula_units_Z 4
_cell_length_a 9.3043(2)
_cell_length_b 15.9441(3)
_cell_length_c 17.4454(4)
_cell_measurement_reflns_used 6126
_cell_measurement_temperature 293(2)
_cell_measurement_theta_max 21.32
_cell_measurement_theta_min 2.35
_cell_volume 2579.84(9)
_computing_molecular_graphics 'Olex2 (Dolomanov et al., 2009)'
_computing_publication_material 'Olex2 (Dolomanov et al., 2009)'
_computing_structure_refinement 'ShelXL (Sheldrick, 2015)'
_computing_structure_solution 'olex2.solve (Bourhis et al., 2015)'
_diffrn_ambient_temperature 293(2)
_diffrn_measured_fraction_theta_full 0.997
_diffrn_measured_fraction_theta_max 0.963
_diffrn_measurement_device_type 'multiwire proportional'
_diffrn_measurement_method 'phi and omega scans'
_diffrn_radiation_monochromator graphite
_diffrn_radiation_type MoK\a
_diffrn_radiation_wavelength 0.71073
_diffrn_reflns_av_R_equivalents 0.0380
_diffrn_reflns_av_unetI/netI 0.0329
_diffrn_reflns_Laue_measured_fraction_full 0.997
_diffrn_reflns_Laue_measured_fraction_max 0.963
_diffrn_reflns_limit_h_max 11
_diffrn_reflns_limit_h_min -13
_diffrn_reflns_limit_k_max 22
_diffrn_reflns_limit_k_min -22
_diffrn_reflns_limit_l_max 23
_diffrn_reflns_limit_l_min -24
_diffrn_reflns_number 38137
_diffrn_reflns_point_group_measured_fraction_full 0.997
_diffrn_reflns_point_group_measured_fraction_max 0.963
_diffrn_reflns_theta_full 25.242
_diffrn_reflns_theta_max 30.526
_diffrn_reflns_theta_min 2.342
_exptl_absorpt_coefficient_mu 1.094
_exptl_absorpt_correction_type none
_exptl_crystal_colour colourless
_exptl_crystal_density_diffrn 1.637
_exptl_crystal_description block
_exptl_crystal_F_000 1272
_exptl_crystal_size_max 0.27
_exptl_crystal_size_mid 0.26
_exptl_crystal_size_min 0.23
_refine_diff_density_max 0.677
_refine_diff_density_min -0.660
_refine_diff_density_rms 0.080
_refine_ls_extinction_method none
_refine_ls_goodness_of_fit_ref 1.023
_refine_ls_hydrogen_treatment constr
_refine_ls_matrix_type full
_refine_ls_number_parameters 334
_refine_ls_number_reflns 7603
_refine_ls_number_restraints 0
_refine_ls_restrained_S_all 1.023
_refine_ls_R_factor_all 0.0457
_refine_ls_R_factor_gt 0.0300
_refine_ls_shift/su_max 0.002
_refine_ls_shift/su_mean 0.000
_refine_ls_structure_factor_coef Fsqd
_refine_ls_weighting_details 'w=1/[\s^2^(Fo^2^)+(0.0342P)^2^+1.1285P] where P=(Fo^2^+2Fc^2^)/3'
_refine_ls_weighting_scheme calc
_refine_ls_wR_factor_gt 0.0690
_refine_ls_wR_factor_ref 0.0761
_reflns_Friedel_coverage 0.000
_reflns_number_gt 5961
_reflns_number_total 7603
_reflns_threshold_expression 'I > 2\s(I)'
_cod_data_source_file d0ce00140f2.cif
_cod_data_source_block 1
_cod_database_code 7240009
_shelx_shelxl_version_number 2018/3
_shelx_space_group_comment
;
The symmetry employed for this shelxl refinement is uniquely defined
by the following loop, which should always be used as a source of
symmetry information in preference to the above space-group names.
They are only intended as comments.
;
_olex2_refinement_description
;
1. Fixed Uiso
 At 1.2 times of:
  All C(H) groups, All C(H,H) groups, All N(H) groups
2.a Secondary CH2 refined with riding coordinates:
 C16(H16a,H16b), C18(H18a,H18b), C17(H17a,H17b), C19(H19a,H19b)
2.b Aromatic/amide H refined with riding coordinates:
 N2(H2), N3(H3), C11(H11), C4(H4), C25(H25), C8(H8), C22(H22), C12(H12),
 C23(H23), C13(H13), C24(H24), C14(H14)
;
_olex2_submission_special_instructions 'No special instructions were received'

loop_
_space_group_symop_operation_xyz
'x, y, z'
'-x+1/2, y+1/2, -z+1/2'
'-x, -y, -z'
'x-1/2, -y-1/2, z-1/2'

loop_
_atom_site_label
_atom_site_type_symbol
_atom_site_fract_x
_atom_site_fract_y
_atom_site_fract_z
_atom_site_U_iso_or_equiv
_atom_site_adp_type
_atom_site_occupancy
_atom_site_site_symmetry_order
_atom_site_calc_flag
_atom_site_refinement_flags_posn
_atom_site_refinement_flags_adp
_atom_site_refinement_flags_occupancy
_atom_site_disorder_assembly
_atom_site_disorder_group
Cd1 Cd 0.13220(2) 0.26673(2) 0.46132(2) 0.02509(5) Uani 1 1 d . . . . .
Cl1 Cl 0.53202(7) 0.36395(4) 0.26062(4) 0.04206(14) Uani 1 1 d . . . . .
Cl2 Cl 0.15142(10) 0.68265(5) 0.28119(6) 0.0777(3) Uani 1 1 d . . . . .
O1 O 0.16475(16) 0.38736(10) 0.40389(10) 0.0385(4) Uani 1 1 d . . . . .
O4 O 0.3298(2) 0.64547(11) 0.09714(9) 0.0466(4) Uani 1 1 d . . . . .
O2 O 0.38194(18) 0.33465(12) 0.40243(11) 0.0497(5) Uani 1 1 d . . . . .
N1 N 0.26179(19) 0.23189(11) 0.57011(10) 0.0271(3) Uani 1 1 d . . . . .
N4 N 0.10096(19) 0.71838(11) 0.51576(11) 0.0314(4) Uani 1 1 d . . . . .
N2 N 0.4133(2) 0.24198(12) 0.67430(12) 0.0376(4) Uani 1 1 d . . . . .
H2 H 0.470265 0.264071 0.709949 0.045 Uiso 1 1 calc R . . . .
N3 N 0.3308(2) 0.70018(13) 0.55590(13) 0.0409(5) Uani 1 1 d . . . . .
H3 H 0.407085 0.677196 0.577629 0.049 Uiso 1 1 calc R . . . .
O3 O 0.4426(3) 0.72219(13) 0.18623(11) 0.0652(7) Uani 1 1 d . . . . .
C2 C 0.3210(2) 0.45544(13) 0.32494(12) 0.0274(4) Uani 1 1 d . . . . .
C26 C 0.1812(2) 0.78730(14) 0.49231(13) 0.0303(4) Uani 1 1 d . . . . .
C10 C 0.2810(2) 0.15190(13) 0.60269(11) 0.0274(4) Uani 1 1 d . . . . .
C3 C 0.4241(2) 0.45105(13) 0.27101(12) 0.0282(4) Uani 1 1 d . . . . .
C21 C 0.3251(2) 0.77634(14) 0.51859(14) 0.0324(5) Uani 1 1 d . . . . .
C5 C 0.3578(2) 0.58869(13) 0.22196(12) 0.0312(4) Uani 1 1 d . . . . .
C11 C 0.2312(2) 0.07377(14) 0.57791(13) 0.0331(5) Uani 1 1 d . . . . .
H11 H 0.169047 0.068000 0.533787 0.040 Uiso 1 1 calc R . . . .
C1 C 0.2900(2) 0.38703(13) 0.38067(12) 0.0286(4) Uani 1 1 d . . . . .
C4 C 0.4416(2) 0.51659(14) 0.22018(12) 0.0315(4) Uani 1 1 d . . . . .
H4 H 0.510214 0.512201 0.184437 0.038 Uiso 1 1 calc R . . . .
C9 C 0.3445(2) 0.28309(14) 0.61438(12) 0.0320(5) Uani 1 1 d . . . . .
C16 C 0.3708(3) 0.37300(14) 0.59800(15) 0.0381(5) Uani 1 1 d . . . . .
H16A H 0.401421 0.377269 0.546271 0.046 Uiso 1 1 calc R . . . .
H16B H 0.450253 0.392162 0.632986 0.046 Uiso 1 1 calc R . . . .
C25 C 0.1399(3) 0.85741(16) 0.44878(14) 0.0403(5) Uani 1 1 d . . . . .
H25 H 0.044533 0.865551 0.430060 0.048 Uiso 1 1 calc R . . . .
C7 C 0.2576(3) 0.59404(14) 0.27649(14) 0.0381(5) Uani 1 1 d . . . . .
C18 C 0.2770(2) 0.51831(14) 0.57240(14) 0.0363(5) Uani 1 1 d . . . . .
H18A H 0.369706 0.536994 0.595583 0.044 Uiso 1 1 calc R . . . .
H18B H 0.285043 0.513073 0.517507 0.044 Uiso 1 1 calc R . . . .
C20 C 0.1968(2) 0.66771(14) 0.55268(14) 0.0356(5) Uani 1 1 d . . . . .
C15 C 0.3762(2) 0.15852(14) 0.66828(12) 0.0332(5) Uani 1 1 d . . . . .
C8 C 0.2384(2) 0.52827(14) 0.32595(13) 0.0359(5) Uani 1 1 d . . . . .
H8 H 0.168430 0.532634 0.360955 0.043 Uiso 1 1 calc R . . . .
C22 C 0.4320(2) 0.83434(16) 0.50524(14) 0.0396(5) Uani 1 1 d . . . . .
H22 H 0.527242 0.826938 0.524476 0.047 Uiso 1 1 calc R . . . .
C12 C 0.2772(3) 0.00471(15) 0.62110(14) 0.0400(5) Uani 1 1 d . . . . .
H12 H 0.244042 -0.048257 0.606013 0.048 Uiso 1 1 calc R . . . .
C6 C 0.3790(3) 0.65771(14) 0.16464(13) 0.0345(5) Uani 1 1 d . . . . .
C23 C 0.3888(3) 0.90308(16) 0.46208(14) 0.0404(5) Uani 1 1 d . . . . .
H23 H 0.456851 0.943110 0.451024 0.049 Uiso 1 1 calc R . . . .
C17 C 0.2444(3) 0.43250(14) 0.60451(15) 0.0408(5) Uani 1 1 d . . . . .
H17A H 0.159097 0.409562 0.576491 0.049 Uiso 1 1 calc R . . . .
H17B H 0.224743 0.437941 0.658066 0.049 Uiso 1 1 calc R . . . .
C13 C 0.3720(3) 0.01246(17) 0.68659(15) 0.0457(6) Uani 1 1 d . . . . .
H13 H 0.400344 -0.035372 0.714323 0.055 Uiso 1 1 calc R . . . .
C24 C 0.2456(3) 0.91439(16) 0.43442(15) 0.0443(6) Uani 1 1 d . . . . .
H24 H 0.220577 0.961857 0.405372 0.053 Uiso 1 1 calc R . . . .
C14 C 0.4244(3) 0.08908(17) 0.71111(14) 0.0432(6) Uani 1 1 d . . . . .
H14 H 0.489163 0.094329 0.754281 0.052 Uiso 1 1 calc R . . . .
C19 C 0.1655(3) 0.58446(16) 0.58576(18) 0.0502(7) Uani 1 1 d . . . . .
H19A H 0.072371 0.565353 0.563507 0.060 Uiso 1 1 calc R . . . .
H19B H 0.158956 0.590693 0.640678 0.060 Uiso 1 1 calc R . . . .

loop_
_atom_site_aniso_label
_atom_site_aniso_U_11
_atom_site_aniso_U_22
_atom_site_aniso_U_33
_atom_site_aniso_U_23
_atom_site_aniso_U_13
_atom_site_aniso_U_12
Cd1 0.02701(8) 0.02160(8) 0.02629(8) 0.00124(6) -0.00023(5) 0.00151(6)
Cl1 0.0447(3) 0.0353(3) 0.0476(3) 0.0043(2) 0.0127(3) 0.0093(2)
Cl2 0.0947(6) 0.0455(4) 0.0981(6) 0.0290(4) 0.0400(5) 0.0365(4)
O1 0.0309(8) 0.0351(9) 0.0511(10) 0.0161(7) 0.0138(7) 0.0042(7)
O4 0.0739(12) 0.0374(10) 0.0269(8) 0.0058(7) -0.0068(8) -0.0122(9)
O2 0.0351(9) 0.0523(11) 0.0629(12) 0.0336(9) 0.0110(8) 0.0124(8)
N1 0.0305(9) 0.0236(8) 0.0263(8) 0.0008(7) -0.0028(6) 0.0026(7)
N4 0.0267(9) 0.0286(10) 0.0388(10) 0.0049(7) 0.0032(7) 0.0028(7)
N2 0.0444(11) 0.0354(11) 0.0307(10) -0.0010(8) -0.0117(8) 0.0008(8)
N3 0.0273(9) 0.0359(11) 0.0596(13) 0.0195(10) 0.0043(8) 0.0077(8)
O3 0.1031(17) 0.0478(12) 0.0403(10) 0.0154(9) -0.0219(11) -0.0383(11)
C2 0.0264(10) 0.0261(10) 0.0293(10) 0.0059(8) 0.0009(7) -0.0006(8)
C26 0.0268(10) 0.0295(11) 0.0348(11) 0.0038(8) 0.0036(8) 0.0025(8)
C10 0.0296(10) 0.0263(10) 0.0263(10) 0.0033(8) 0.0021(8) 0.0029(8)
C3 0.0277(10) 0.0268(10) 0.0299(10) 0.0013(8) 0.0010(8) -0.0019(8)
C21 0.0261(10) 0.0319(12) 0.0395(12) 0.0065(9) 0.0042(8) 0.0063(8)
C5 0.0400(12) 0.0269(10) 0.0258(10) 0.0058(8) -0.0027(8) -0.0057(9)
C11 0.0350(11) 0.0300(11) 0.0348(11) 0.0013(9) 0.0056(9) 0.0023(9)
C1 0.0284(10) 0.0270(10) 0.0303(10) 0.0038(8) 0.0015(8) -0.0021(8)
C4 0.0355(11) 0.0325(11) 0.0267(10) 0.0042(8) 0.0042(8) -0.0049(9)
C9 0.0375(11) 0.0302(12) 0.0271(10) -0.0007(8) -0.0044(8) 0.0026(9)
C16 0.0425(13) 0.0272(11) 0.0429(13) -0.0021(9) -0.0077(10) -0.0002(9)
C25 0.0362(12) 0.0384(13) 0.0454(14) 0.0122(10) -0.0020(10) 0.0045(10)
C7 0.0438(13) 0.0292(12) 0.0420(13) 0.0109(10) 0.0071(10) 0.0067(10)
C18 0.0402(12) 0.0264(11) 0.0421(13) 0.0020(9) 0.0023(10) 0.0031(9)
C20 0.0296(11) 0.0297(11) 0.0487(13) 0.0089(10) 0.0108(9) 0.0071(9)
C15 0.0394(12) 0.0324(12) 0.0273(10) 0.0038(9) -0.0006(9) 0.0040(9)
C8 0.0364(12) 0.0334(12) 0.0392(12) 0.0088(9) 0.0098(9) 0.0047(9)
C22 0.0278(11) 0.0406(13) 0.0510(14) 0.0055(11) 0.0079(10) 0.0018(9)
C12 0.0484(14) 0.0276(11) 0.0459(13) 0.0071(10) 0.0153(11) 0.0035(10)
C6 0.0445(12) 0.0286(11) 0.0295(11) 0.0068(9) -0.0017(9) -0.0036(9)
C23 0.0390(13) 0.0367(13) 0.0469(14) 0.0037(11) 0.0115(10) -0.0039(10)
C17 0.0501(14) 0.0281(12) 0.0448(14) 0.0039(10) 0.0073(11) 0.0032(10)
C13 0.0547(15) 0.0387(14) 0.0448(14) 0.0196(11) 0.0105(11) 0.0141(12)
C24 0.0501(15) 0.0350(13) 0.0477(14) 0.0139(11) 0.0040(11) 0.0023(11)
C14 0.0466(14) 0.0489(15) 0.0335(12) 0.0129(11) -0.0002(10) 0.0094(12)
C19 0.0388(13) 0.0339(13) 0.080(2) 0.0206(13) 0.0197(13) 0.0101(11)

loop_
_atom_type_symbol
_atom_type_description
_atom_type_scat_dispersion_real
_atom_type_scat_dispersion_imag
_atom_type_scat_source
C C 0.0033 0.0016 'International Tables Vol C Tables 4.2.6.8 and 6.1.1.4'
H H 0.0000 0.0000 'International Tables Vol C Tables 4.2.6.8 and 6.1.1.4'
Cd Cd -0.8075 1.2024 'International Tables Vol C Tables 4.2.6.8 and 6.1.1.4'
Cl Cl 0.1484 0.1585 'International Tables Vol C Tables 4.2.6.8 and 6.1.1.4'
N N 0.0061 0.0033 'International Tables Vol C Tables 4.2.6.8 and 6.1.1.4'
O O 0.0106 0.0060 'International Tables Vol C Tables 4.2.6.8 and 6.1.1.4'

loop_
_geom_angle_atom_site_label_1
_geom_angle_atom_site_label_2
_geom_angle_atom_site_label_3
_geom_angle
_geom_angle_site_symmetry_1
_geom_angle_site_symmetry_3
_geom_angle_publ_flag
O1 Cd1 O4 121.17(7) . 2_545 ?
O1 Cd1 N1 121.27(6) . . ?
O1 Cd1 N4 99.10(6) . 3_566 ?
O4 Cd1 N1 94.50(6) 2_545 . ?
O4 Cd1 N4 111.32(7) 2_545 3_566 ?
N1 Cd1 N4 109.76(7) . 3_566 ?
C1 O1 Cd1 107.82(13) . . ?
C6 O4 Cd1 103.72(14) . 2 ?
C10 N1 Cd1 127.80(13) . . ?
C9 N1 Cd1 126.15(14) . . ?
C9 N1 C10 105.91(17) . . ?
C26 N4 Cd1 120.71(13) . 3_566 ?
C20 N4 Cd1 126.64(15) . 3_566 ?
C20 N4 C26 105.30(18) . . ?
C9 N2 C15 108.02(19) . . ?
C20 N3 C21 108.59(18) . . ?
C3 C2 C1 125.17(19) . . ?
C8 C2 C3 117.32(19) . . ?
C8 C2 C1 117.50(18) . . ?
C21 C26 N4 108.97(18) . . ?
C25 C26 N4 131.1(2) . . ?
C25 C26 C21 119.9(2) . . ?
C11 C10 N1 131.48(19) . . ?
C11 C10 C15 119.92(19) . . ?
C15 C10 N1 108.43(18) . . ?
C2 C3 Cl1 123.05(16) . . ?
C4 C3 Cl1 116.01(16) . . ?
C4 C3 C2 120.9(2) . . ?
N3 C21 C26 105.45(19) . . ?
N3 C21 C22 131.6(2) . . ?
C22 C21 C26 122.9(2) . . ?
C4 C5 C6 119.0(2) . . ?
C7 C5 C4 118.34(19) . . ?
C7 C5 C6 122.7(2) . . ?
C12 C11 C10 117.7(2) . . ?
O1 C1 C2 115.69(18) . . ?
O2 C1 O1 122.6(2) . . ?
O2 C1 C2 121.70(19) . . ?
C3 C4 C5 120.9(2) . . ?
N1 C9 N2 111.66(19) . . ?
N1 C9 C16 125.33(19) . . ?
N2 C9 C16 122.8(2) . . ?
C9 C16 C17 116.6(2) . . ?
C24 C25 C26 117.4(2) . . ?
C5 C7 Cl2 120.03(17) . . ?
C8 C7 Cl2 119.29(18) . . ?
C8 C7 C5 120.7(2) . . ?
C19 C18 C17 114.4(2) . . ?
N4 C20 N3 111.7(2) . . ?
N4 C20 C19 125.8(2) . . ?
N3 C20 C19 122.5(2) . . ?
N2 C15 C10 105.96(18) . . ?
N2 C15 C14 131.3(2) . . ?
C14 C15 C10 122.5(2) . . ?
C7 C8 C2 121.8(2) . . ?
C23 C22 C21 116.2(2) . . ?
C11 C12 C13 121.7(2) . . ?
O4 C6 C5 117.0(2) . . ?
O3 C6 O4 123.5(2) . . ?
O3 C6 C5 119.4(2) . . ?
C22 C23 C24 121.6(2) . . ?
C18 C17 C16 110.8(2) . . ?
C14 C13 C12 121.4(2) . . ?
C25 C24 C23 122.0(2) . . ?
C13 C14 C15 116.7(2) . . ?
C20 C19 C18 113.9(2) . . ?

loop_
_geom_bond_atom_site_label_1
_geom_bond_atom_site_label_2
_geom_bond_distance
_geom_bond_site_symmetry_2
_geom_bond_publ_flag
Cd1 O1 2.2008(15) . ?
Cd1 O4 2.2272(16) 2_545 ?
Cd1 N1 2.2364(17) . ?
Cd1 N4 2.2494(18) 3_566 ?
Cl1 C3 1.732(2) . ?
Cl2 C7 1.729(2) . ?
O1 C1 1.263(2) . ?
O4 C6 1.245(3) . ?
O2 C1 1.234(3) . ?
N1 C10 1.402(3) . ?
N1 C9 1.327(3) . ?
N4 C26 1.407(3) . ?
N4 C20 1.331(3) . ?
N2 C9 1.351(3) . ?
N2 C15 1.377(3) . ?
N3 C21 1.377(3) . ?
N3 C20 1.347(3) . ?
O3 C6 1.231(3) . ?
C2 C3 1.398(3) . ?
C2 C1 1.504(3) . ?
C2 C8 1.393(3) . ?
C26 C21 1.391(3) . ?
C26 C25 1.388(3) . ?
C10 C11 1.386(3) . ?
C10 C15 1.394(3) . ?
C3 C4 1.388(3) . ?
C21 C22 1.391(3) . ?
C5 C4 1.390(3) . ?
C5 C7 1.387(3) . ?
C5 C6 1.510(3) . ?
C11 C12 1.383(3) . ?
C9 C16 1.486(3) . ?
C16 C17 1.522(3) . ?
C25 C24 1.376(3) . ?
C7 C8 1.378(3) . ?
C18 C17 1.518(3) . ?
C18 C19 1.510(3) . ?
C20 C19 1.486(3) . ?
C15 C14 1.390(3) . ?
C22 C23 1.372(3) . ?
C12 C13 1.392(4) . ?
C23 C24 1.393(3) . ?
C13 C14 1.371(4) . ?
